data_7112260
loop_
_publ_author_name
'Kyle T. Horak'
'Alexandra Velian'
'Michael W. Day'
'Theodor Agapie'

_publ_section_title
;
 Arene non-innocence in dinuclear complexes of Fe, Co, and Ni supported by
 a para-terphenyl diphosphine
;
_journal_name_full Chem.Commun.
_journal_page_first 4427
_journal_paper_doi 10.1039/C4CC00838C
_journal_volume 50
_journal_year 2014
_chemical_formula_moiety 'C33 H40 Ni2 O3 P2'
_chemical_formula_sum 'C33 H40 Ni2 O3 P2'
_chemical_formula_weight 664.01
_chemical_name_systematic
;
 ?
;
_space_group_crystal_system monoclinic
_space_group_IT_number 14
_space_group_name_Hall '-P 2ybc'
_space_group_name_H-M_alt 'P 1 21/c 1'
_symmetry_space_group_name_Hall '-P 2ybc'
_symmetry_space_group_name_H-M 'P 1 21/c 1'
_atom_sites_solution_hydrogens geom
_audit_creation_method SHELXL-2013
_cell_angle_alpha 90
_cell_angle_beta 115.3799(11)
_cell_angle_gamma 90
_cell_formula_units_Z 4
_cell_length_a 14.1146(4)
_cell_length_b 15.1785(4)
_cell_length_c 15.6000(4)
_cell_measurement_reflns_used 9854
_cell_measurement_temperature 100(2)
_cell_measurement_theta_max 30.66
_cell_measurement_theta_min 2.64
_cell_volume 3019.56(14)
_computing_structure_refinement 'SHELXL-2013 (Sheldrick, 2013)'
_diffrn_ambient_temperature 100(2)
_diffrn_measured_fraction_theta_full 1.000
_diffrn_measured_fraction_theta_max 0.993
_diffrn_measurement_device_type 'Bruker APEX-II CCD'
_diffrn_measurement_method '\f and \w scans'
_diffrn_radiation_type MoK\a
_diffrn_radiation_wavelength 0.71073
_diffrn_reflns_av_R_equivalents 0.0306
_diffrn_reflns_av_unetI/netI 0.0225
_diffrn_reflns_Laue_measured_fraction_full 1.000
_diffrn_reflns_Laue_measured_fraction_max 0.993
_diffrn_reflns_limit_h_max 20
_diffrn_reflns_limit_h_min -20
_diffrn_reflns_limit_k_max 21
_diffrn_reflns_limit_k_min -21
_diffrn_reflns_limit_l_max 22
_diffrn_reflns_limit_l_min -22
_diffrn_reflns_number 51225
_diffrn_reflns_point_group_measured_fraction_full 1.000
_diffrn_reflns_point_group_measured_fraction_max 0.993
_diffrn_reflns_theta_full 25.242
_diffrn_reflns_theta_max 30.656
_diffrn_reflns_theta_min 1.972
_exptl_absorpt_coefficient_mu 1.386
_exptl_absorpt_correction_T_max 0.7461
_exptl_absorpt_correction_T_min 0.6891
_exptl_absorpt_correction_type multi-scan
_exptl_absorpt_process_details sadabs
_exptl_crystal_colour red
_exptl_crystal_density_diffrn 1.461
_exptl_crystal_description block
_exptl_crystal_F_000 1392
_exptl_crystal_size_max 0.94
_exptl_crystal_size_mid 0.8
_exptl_crystal_size_min 0.7
_refine_diff_density_max 1.939
_refine_diff_density_min -0.466
_refine_diff_density_rms 0.091
_refine_ls_extinction_method none
_refine_ls_goodness_of_fit_ref 0.983
_refine_ls_hydrogen_treatment constr
_refine_ls_matrix_type full
_refine_ls_number_parameters 369
_refine_ls_number_reflns 9272
_refine_ls_number_restraints 0
_refine_ls_restrained_S_all 0.983
_refine_ls_R_factor_all 0.0409
_refine_ls_R_factor_gt 0.0321
_refine_ls_shift/su_max 0.001
_refine_ls_shift/su_mean 0.000
_refine_ls_structure_factor_coef Fsqd
_refine_ls_weighting_details 'w=1/[\s^2^(Fo^2^)+(0.1000P)^2^] where P=(Fo^2^+2Fc^2^)/3'
_refine_ls_weighting_scheme calc
_refine_ls_wR_factor_gt 0.1090
_refine_ls_wR_factor_ref 0.1222
_reflns_Friedel_coverage 0.000
_reflns_number_gt 7834
_reflns_number_total 9272
_reflns_threshold_expression 'I > 2\s(I)'
_cod_data_source_file c4cc00838c2.cif
_cod_data_source_block kth160
_cod_database_code 7112260
_shelx_space_group_comment
;
The symmetry employed for this shelxl refinement is uniquely defined
by the following loop, which should always be used as a source of
symmetry information in preference to the above space-group names.
They are only intended as comments.
;
_shelxl_version_number 2013-3

loop_
_space_group_symop_operation_xyz
'x, y, z'
'-x, y+1/2, -z+1/2'
'-x, -y, -z'
'x, -y-1/2, z-1/2'

loop_
_atom_site_label
_atom_site_type_symbol
_atom_site_fract_x
_atom_site_fract_y
_atom_site_fract_z
_atom_site_U_iso_or_equiv
_atom_site_adp_type
_atom_site_occupancy
_atom_site_site_symmetry_order
_atom_site_calc_flag
_atom_site_refinement_flags_posn
_atom_site_refinement_flags_adp
Ni2 Ni 0.19034(2) 0.77802(2) 0.18225(2) 0.00867(7) Uani 1 1 d . .
Ni1 Ni 0.34552(2) 0.69350(2) 0.31724(2) 0.00894(7) Uani 1 1 d . .
P2 P 0.03067(3) 0.77044(2) 0.18139(3) 0.00879(9) Uani 1 1 d . .
P1 P 0.51299(3) 0.71712(3) 0.35170(3) 0.00927(9) Uani 1 1 d . .
C4 C 0.15381(12) 0.66494(9) 0.09042(10) 0.0093(3) Uani 1 1 d . .
H4 H 0.1031 0.6961 0.0405 0.011 Uiso 1 1 calc R U
C3 C 0.26096(12) 0.68007(10) 0.11604(11) 0.0097(3) Uani 1 1 d . .
H3 H 0.2808 0.7229 0.0842 0.012 Uiso 1 1 calc R U
C2 C 0.34021(12) 0.63002(10) 0.19096(10) 0.0098(3) Uani 1 1 d . .
C5 C 0.12325(12) 0.60087(9) 0.14202(10) 0.0095(3) Uani 1 1 d . .
C1 C 0.30744(12) 0.56777(10) 0.24063(11) 0.0103(3) Uani 1 1 d . .
H1 H 0.3572 0.5361 0.2907 0.012 Uiso 1 1 calc R U
C6 C 0.19819(12) 0.55344(10) 0.21412(11) 0.0113(3) Uani 1 1 d . .
H6 H 0.1777 0.5114 0.2462 0.014 Uiso 1 1 calc R U
C8 C 0.53758(12) 0.64540(10) 0.26991(11) 0.0107(3) Uani 1 1 d . .
C14 C -0.04363(12) 0.66817(10) 0.13061(11) 0.0102(3) Uani 1 1 d . .
C12 C 0.45588(12) 0.56569(10) 0.12176(11) 0.0129(3) Uani 1 1 d . .
H12 H 0.3961 0.5494 0.0683 0.015 Uiso 1 1 calc R U
C13 C 0.01046(12) 0.59367(10) 0.11959(10) 0.0095(3) Uani 1 1 d . .
C15 C -0.15034(12) 0.65970(11) 0.10841(11) 0.0131(3) Uani 1 1 d . .
H15 H -0.1871 0.7082 0.1146 0.016 Uiso 1 1 calc R U
C9 C 0.63633(12) 0.61839(11) 0.27861(11) 0.0134(3) Uani 1 1 d . .
H9 H 0.6966 0.6367 0.3304 0.016 Uiso 1 1 calc R U
C17 C -0.14858(12) 0.50639(11) 0.06771(11) 0.0129(3) Uani 1 1 d . .
H17 H -0.1830 0.4528 0.0475 0.016 Uiso 1 1 calc R U
C18 C -0.04282(13) 0.51396(10) 0.08877(11) 0.0123(3) Uani 1 1 d . .
H18 H -0.0068 0.4650 0.0822 0.015 Uiso 1 1 calc R U
C7 C 0.44654(12) 0.61648(10) 0.19288(11) 0.0104(3) Uani 1 1 d . .
C16 C -0.20243(12) 0.57972(11) 0.07717(12) 0.0138(3) Uani 1 1 d . .
H16 H -0.2734 0.5754 0.0626 0.017 Uiso 1 1 calc R U
C11 C 0.55414(13) 0.53961(11) 0.13086(12) 0.0149(3) Uani 1 1 d . .
H11 H 0.5596 0.5055 0.0837 0.018 Uiso 1 1 calc R U
C10 C 0.64447(13) 0.56421(11) 0.21005(12) 0.0147(3) Uani 1 1 d . .
H10 H 0.7098 0.5446 0.2171 0.018 Uiso 1 1 calc R U
C25 C -0.08269(14) 0.85156(12) 0.00559(11) 0.0171(3) Uani 1 1 d . .
H25A H -0.1333 0.8953 -0.0302 0.026 Uiso 1 1 calc R U
H25B H -0.1088 0.7941 -0.0189 0.026 Uiso 1 1 calc R U
H25C H -0.0182 0.8620 0.0005 0.026 Uiso 1 1 calc R U
C29 C 0.02757(13) 0.77673(10) 0.29974(11) 0.0114(3) Uani 1 1 d . .
H29 H 0.0761 0.8237 0.3353 0.014 Uiso 1 1 calc R U
C32 C 0.28142(12) 0.80785(10) 0.30958(11) 0.0118(3) Uani 1 1 d . .
C27 C -0.02426(14) 0.94922(10) 0.15018(12) 0.0161(3) Uani 1 1 d . .
H27A H 0.0408 0.9612 0.1467 0.024 Uiso 1 1 calc R U
H27B H -0.0139 0.9520 0.2151 0.024 Uiso 1 1 calc R U
H27C H -0.0755 0.9922 0.1135 0.024 Uiso 1 1 calc R U
C33 C 0.20046(12) 0.87568(10) 0.12163(11) 0.0128(3) Uani 1 1 d . .
C31 C 0.33447(13) 0.65577(11) 0.42094(11) 0.0139(3) Uani 1 1 d . .
C20 C 0.61242(12) 0.68492(10) 0.47127(11) 0.0128(3) Uani 1 1 d . .
H20 H 0.6823 0.6969 0.4750 0.015 Uiso 1 1 calc R U
C23 C 0.55793(13) 0.82713(10) 0.33115(11) 0.0130(3) Uani 1 1 d . .
H23 H 0.5512 0.8677 0.3771 0.016 Uiso 1 1 calc R U
C19 C 0.60459(15) 0.58625(12) 0.48912(13) 0.0212(4) Uani 1 1 d . .
H19A H 0.6581 0.5707 0.5504 0.032 Uiso 1 1 calc R U
H19B H 0.6139 0.5526 0.4412 0.032 Uiso 1 1 calc R U
H19C H 0.5369 0.5738 0.4869 0.032 Uiso 1 1 calc R U
C28 C 0.07255(14) 0.69043(11) 0.35288(12) 0.0170(3) Uani 1 1 d . .
H28A H 0.0912 0.6984 0.4192 0.026 Uiso 1 1 calc R U
H28B H 0.1338 0.6742 0.3445 0.026 Uiso 1 1 calc R U
H28C H 0.0209 0.6447 0.3282 0.026 Uiso 1 1 calc R U
C22 C 0.67147(13) 0.83266(12) 0.34445(13) 0.0184(3) Uani 1 1 d . .
H22A H 0.6792 0.7994 0.2955 0.028 Uiso 1 1 calc R U
H22B H 0.7171 0.8090 0.4053 0.028 Uiso 1 1 calc R U
H22C H 0.6895 0.8931 0.3408 0.028 Uiso 1 1 calc R U
C30 C -0.07793(14) 0.79769(11) 0.30131(12) 0.0163(3) Uani 1 1 d . .
H30A H -0.1260 0.7501 0.2725 0.024 Uiso 1 1 calc R U
H30B H -0.1059 0.8511 0.2666 0.024 Uiso 1 1 calc R U
H30C H -0.0680 0.8050 0.3658 0.024 Uiso 1 1 calc R U
C26 C -0.06301(12) 0.85680(10) 0.11040(11) 0.0117(3) Uani 1 1 d . .
H26 H -0.1298 0.8464 0.1138 0.014 Uiso 1 1 calc R U
C24 C 0.48363(13) 0.86044(11) 0.23222(12) 0.0168(3) Uani 1 1 d . .
H24A H 0.4997 0.9208 0.2255 0.025 Uiso 1 1 calc R U
H24B H 0.4125 0.8561 0.2243 0.025 Uiso 1 1 calc R U
H24C H 0.4922 0.8252 0.1849 0.025 Uiso 1 1 calc R U
C21 C 0.59712(14) 0.74077(12) 0.54617(12) 0.0184(3) Uani 1 1 d . .
H21A H 0.5289 0.7295 0.5434 0.028 Uiso 1 1 calc R U
H21B H 0.6030 0.8021 0.5340 0.028 Uiso 1 1 calc R U
H21C H 0.6498 0.7257 0.6080 0.028 Uiso 1 1 calc R U
O2 O 0.29228(10) 0.86512(8) 0.36323(9) 0.0183(2) Uani 1 1 d . .
O3 O 0.20428(11) 0.94155(8) 0.08756(10) 0.0218(3) Uani 1 1 d . .
O1 O 0.33728(11) 0.63497(10) 0.49238(9) 0.0252(3) Uani 1 1 d . .

loop_
_atom_site_aniso_label
_atom_site_aniso_U_11
_atom_site_aniso_U_22
_atom_site_aniso_U_33
_atom_site_aniso_U_23
_atom_site_aniso_U_13
_atom_site_aniso_U_12
Ni2 0.00792(11) 0.00795(11) 0.00983(11) 0.00010(6) 0.00352(8) -0.00002(6)
Ni1 0.00824(11) 0.00989(11) 0.00901(11) -0.00015(6) 0.00401(8) 0.00022(7)
P2 0.00781(18) 0.00839(17) 0.00984(18) -0.00077(12) 0.00345(14) 0.00011(13)
P1 0.00787(18) 0.01077(18) 0.00914(18) -0.00079(13) 0.00364(15) -0.00061(13)
C4 0.0097(6) 0.0100(6) 0.0079(6) -0.0010(5) 0.0035(5) 0.0007(5)
C3 0.0094(6) 0.0093(6) 0.0110(6) -0.0010(5) 0.0048(5) -0.0006(5)
C2 0.0084(6) 0.0110(6) 0.0109(6) -0.0013(5) 0.0049(5) -0.0001(5)
C5 0.0090(6) 0.0091(6) 0.0108(6) -0.0022(5) 0.0045(5) -0.0003(5)
C1 0.0103(6) 0.0093(6) 0.0108(6) -0.0001(5) 0.0041(5) 0.0004(5)
C6 0.0107(7) 0.0100(6) 0.0132(7) -0.0001(5) 0.0053(6) -0.0007(5)
C8 0.0099(6) 0.0122(6) 0.0109(6) 0.0004(5) 0.0051(5) 0.0001(5)
C14 0.0088(6) 0.0112(6) 0.0100(6) -0.0018(5) 0.0034(5) -0.0018(5)
C12 0.0108(7) 0.0153(7) 0.0131(7) -0.0020(5) 0.0057(6) -0.0011(6)
C13 0.0092(6) 0.0116(6) 0.0081(6) 0.0006(5) 0.0040(5) 0.0002(5)
C15 0.0093(7) 0.0147(7) 0.0155(7) -0.0023(6) 0.0053(6) -0.0001(6)
C9 0.0087(7) 0.0161(7) 0.0140(7) -0.0020(6) 0.0036(6) -0.0004(6)
C17 0.0119(7) 0.0133(7) 0.0137(7) -0.0023(5) 0.0056(6) -0.0031(6)
C18 0.0131(7) 0.0109(6) 0.0129(7) -0.0024(5) 0.0056(6) -0.0009(6)
C7 0.0100(6) 0.0103(6) 0.0117(7) -0.0009(5) 0.0053(6) -0.0004(5)
C16 0.0100(7) 0.0157(7) 0.0161(7) -0.0024(6) 0.0059(6) -0.0025(6)
C11 0.0154(7) 0.0172(7) 0.0149(7) -0.0007(6) 0.0092(6) 0.0025(6)
C10 0.0124(7) 0.0167(7) 0.0170(7) 0.0019(6) 0.0082(6) 0.0041(6)
C25 0.0170(8) 0.0188(7) 0.0119(7) 0.0008(6) 0.0028(6) 0.0030(6)
C29 0.0115(7) 0.0123(7) 0.0115(7) -0.0006(5) 0.0060(6) -0.0011(5)
C32 0.0096(7) 0.0127(7) 0.0130(7) -0.0003(5) 0.0050(6) -0.0003(5)
C27 0.0197(8) 0.0096(7) 0.0183(8) 0.0007(6) 0.0076(7) 0.0030(6)
C33 0.0107(7) 0.0151(7) 0.0126(7) -0.0013(5) 0.0050(6) 0.0003(6)
C31 0.0116(7) 0.0159(7) 0.0146(7) 0.0000(6) 0.0058(6) -0.0004(6)
C20 0.0091(7) 0.0154(7) 0.0116(7) 0.0019(5) 0.0022(6) 0.0003(6)
C23 0.0144(7) 0.0120(6) 0.0133(7) -0.0015(5) 0.0066(6) -0.0041(6)
C19 0.0225(9) 0.0182(8) 0.0196(8) 0.0059(6) 0.0058(7) 0.0012(7)
C28 0.0176(8) 0.0195(8) 0.0157(8) 0.0055(6) 0.0088(7) 0.0051(6)
C22 0.0125(7) 0.0214(8) 0.0188(8) 0.0037(6) 0.0044(6) -0.0040(6)
C30 0.0171(8) 0.0170(7) 0.0186(8) -0.0006(6) 0.0112(7) 0.0015(6)
C26 0.0114(7) 0.0108(6) 0.0127(7) 0.0003(5) 0.0049(6) 0.0021(5)
C24 0.0136(7) 0.0184(8) 0.0172(8) 0.0047(6) 0.0056(6) -0.0007(6)
C21 0.0159(8) 0.0277(9) 0.0110(7) -0.0020(6) 0.0054(6) -0.0052(7)
O2 0.0192(6) 0.0159(6) 0.0183(6) -0.0056(4) 0.0065(5) 0.0002(5)
O3 0.0257(7) 0.0147(6) 0.0276(7) 0.0065(5) 0.0139(6) 0.0014(5)
O1 0.0245(7) 0.0351(8) 0.0176(6) 0.0060(5) 0.0105(5) -0.0002(6)

loop_
_atom_type_symbol
_atom_type_description
_atom_type_scat_dispersion_real
_atom_type_scat_dispersion_imag
_atom_type_scat_source
C C 0.0033 0.0016 'International Tables Vol C Tables 4.2.6.8 and 6.1.1.4'
H H 0.0000 0.0000 'International Tables Vol C Tables 4.2.6.8 and 6.1.1.4'
O O 0.0106 0.0060 'International Tables Vol C Tables 4.2.6.8 and 6.1.1.4'
P P 0.1023 0.0942 'International Tables Vol C Tables 4.2.6.8 and 6.1.1.4'
Ni Ni 0.3393 1.1124 'International Tables Vol C Tables 4.2.6.8 and 6.1.1.4'

loop_
_geom_angle_atom_site_label_1
_geom_angle_atom_site_label_2
_geom_angle_atom_site_label_3
_geom_angle
C33 Ni2 C32 100.53(7)
C33 Ni2 C4 110.99(6)
C32 Ni2 C4 138.35(6)
C33 Ni2 P2 110.14(5)
C32 Ni2 P2 104.20(5)
C4 Ni2 P2 90.10(4)
C33 Ni2 C3 98.71(6)
C32 Ni2 C3 113.53(6)
C4 Ni2 C3 37.01(5)
P2 Ni2 C3 126.70(4)
C33 Ni2 Ni1 126.64(5)
C32 Ni2 Ni1 47.29(5)
C4 Ni2 Ni1 91.36(4)
P2 Ni2 Ni1 117.884(13)
C3 Ni2 Ni1 70.59(4)
C31 Ni1 C32 97.10(7)
C31 Ni1 C2 134.38(7)
C32 Ni1 C2 120.63(6)
C31 Ni1 C1 96.81(7)
C32 Ni1 C1 138.35(6)
C2 Ni1 C1 38.00(5)
C31 Ni1 P1 109.29(5)
C32 Ni1 P1 106.93(5)
C2 Ni1 P1 84.84(4)
C1 Ni1 P1 105.05(4)
C31 Ni1 Ni2 121.05(5)
C32 Ni1 Ni2 46.16(5)
C2 Ni1 Ni2 78.26(4)
C1 Ni1 Ni2 93.59(4)
P1 Ni1 Ni2 123.395(14)
C14 P2 C26 102.07(7)
C14 P2 C29 102.53(7)
C26 P2 C29 103.97(7)
C14 P2 Ni2 115.32(5)
C26 P2 Ni2 115.05(5)
C29 P2 Ni2 116.04(5)
C8 P1 C20 104.94(7)
C8 P1 C23 103.55(7)
C20 P1 C23 104.03(7)
C8 P1 Ni1 103.72(5)
C20 P1 Ni1 118.00(5)
C23 P1 Ni1 120.64(5)
C3 C4 C5 119.59(13)
C3 C4 Ni2 76.06(9)
C5 C4 Ni2 102.12(9)
C4 C3 C2 120.70(13)
C4 C3 Ni2 66.93(8)
C2 C3 Ni2 108.43(10)
C1 C2 C3 118.21(13)
C1 C2 C7 117.04(13)
C3 C2 C7 120.68(13)
C1 C2 Ni1 72.05(8)
C3 C2 Ni1 102.45(10)
C7 C2 Ni1 113.46(10)
C6 C5 C4 120.12(14)
C6 C5 C13 121.88(13)
C4 C5 C13 117.83(13)
C2 C1 C6 120.42(14)
C2 C1 Ni1 69.95(8)
C6 C1 Ni1 105.77(10)
C5 C6 C1 120.90(14)
C7 C8 C9 119.96(14)
C7 C8 P1 114.09(11)
C9 C8 P1 125.96(12)
C15 C14 C13 118.42(14)
C15 C14 P2 122.38(12)
C13 C14 P2 119.07(11)
C11 C12 C7 120.25(15)
C18 C13 C14 119.66(14)
C18 C13 C5 120.75(13)
C14 C13 C5 119.58(13)
C16 C15 C14 121.13(14)
C10 C9 C8 120.27(15)
C18 C17 C16 119.30(15)
C17 C18 C13 121.25(14)
C8 C7 C12 119.20(14)
C8 C7 C2 121.01(13)
C12 C7 C2 119.41(13)
C17 C16 C15 120.23(15)
C12 C11 C10 120.53(15)
C9 C10 C11 119.61(15)
C30 C29 C28 110.38(13)
C30 C29 P2 117.44(12)
C28 C29 P2 108.11(11)
O2 C32 Ni2 138.31(13)
O2 C32 Ni1 134.98(13)
Ni2 C32 Ni1 86.55(6)
O3 C33 Ni2 174.58(14)
O1 C31 Ni1 173.12(15)
C21 C20 C19 110.89(14)
C21 C20 P1 109.14(11)
C19 C20 P1 110.90(11)
C22 C23 C24 110.11(13)
C22 C23 P1 116.16(12)
C24 C23 P1 109.42(11)
C27 C26 C25 110.31(13)
C27 C26 P2 111.40(11)
C25 C26 P2 110.85(11)

loop_
_geom_bond_atom_site_label_1
_geom_bond_atom_site_label_2
_geom_bond_distance
Ni2 C33 1.7966(16)
Ni2 C32 1.9012(16)
Ni2 C4 2.1519(14)
Ni2 P2 2.2509(4)
Ni2 C3 2.2700(15)
Ni2 Ni1 2.6313(3)
Ni1 C31 1.7848(16)
Ni1 C32 1.9371(15)
Ni1 C2 2.1653(15)
Ni1 C1 2.1928(15)
Ni1 P1 2.2172(4)
P2 C14 1.8507(15)
P2 C26 1.8541(16)
P2 C29 1.8680(16)
P1 C8 1.8201(16)
P1 C20 1.8558(16)
P1 C23 1.8622(16)
C4 C3 1.408(2)
C4 C5 1.441(2)
C3 C2 1.440(2)
C2 C1 1.419(2)
C2 C7 1.502(2)
C5 C6 1.372(2)
C5 C13 1.480(2)
C1 C6 1.432(2)
C8 C7 1.402(2)
C8 C9 1.403(2)
C14 C15 1.399(2)
C14 C13 1.416(2)
C12 C11 1.390(2)
C12 C7 1.403(2)
C13 C18 1.397(2)
C15 C16 1.394(2)
C9 C10 1.392(2)
C17 C18 1.389(2)
C17 C16 1.391(2)
C11 C10 1.393(2)
C25 C26 1.539(2)
C29 C30 1.533(2)
C29 C28 1.535(2)
C32 O2 1.1703(19)
C27 C26 1.537(2)
C33 O3 1.144(2)
C31 O1 1.143(2)
C20 C21 1.532(2)
C20 C19 1.536(2)
C23 C22 1.528(2)
C23 C24 1.533(2)
